data_2311254
loop_
_publ_author_name
'Venkatesh, G. B.'
'Nagarajaiah, H.'
'Prasad, N. L.'
'HariPrasad, S.'
'Begum, Noor Shahina'

_publ_section_title
;
 Crystal structure of
 1-(2,4-di-methyl-phen-yl)-2-(4-tri-methyl-silyl-1H-1,2,3-triazol-1-yl)ethanone.
;
_journal_coeditor_code HB7308
_journal_issue 'Pt 12'
_journal_name_full 'Acta crystallographica. Section E, Structure reports online'
_journal_page_first o1253
_journal_paper_doi 10.1107/S1600536814024313
_journal_volume 70
_journal_year 2014
_chemical_formula_iupac 'C15 H21 N3 O Si'
_chemical_formula_moiety 'C15 H21 N3 O Si'
_chemical_formula_sum 'C15 H21 N3 O Si'
_chemical_formula_weight 287.44
_chemical_name_systematic 1-(2,4-Dimethylphenyl)-2-(4-trimethylsilyl-1<i>H</i>-1,2,3-triazol-1-yl)ethanone
_space_group_IT_number 2
_space_group_name_Hall '-P 1'
_space_group_name_H-M_alt 'P -1'
_symmetry_cell_setting triclinic
_symmetry_space_group_name_H-M 'P -1'
_atom_sites_solution_hydrogens geom
_atom_sites_solution_primary direct
_atom_sites_solution_secondary difmap
_cell_angle_alpha 79.034(10)
_cell_angle_beta 84.831(10)
_cell_angle_gamma 85.123(10)
_cell_formula_units_Z 4
_cell_length_a 5.961(3)
_cell_length_b 13.374(7)
_cell_length_c 20.349(11)
_cell_measurement_temperature 100(2)
_cell_measurement_theta_max 27.00
_cell_measurement_theta_min 1.02
_cell_volume 1582.3(14)
_computing_cell_refinement
;
SAINT-Plus (Bruker, 1998)
;
_computing_data_collection
;
SMART (Bruker, 1998)
;
_computing_data_reduction
;
SAINT-Plus (Bruker, 1998)
;
_computing_molecular_graphics
;
ORTEP-3 for Windows (Farrugia, 2012) and CAMERON (Watkin et al.,
1996)
;
_computing_publication_material
;
WinGX (Farrugia, 2012)
;
_computing_structure_refinement
;
SHELXL97 (Sheldrick, 2008)
;
_computing_structure_solution
;
SHELXS97 (Sheldrick, 2008)
;
_diffrn_ambient_temperature 100(2)
_diffrn_measured_fraction_theta_full 0.961
_diffrn_measured_fraction_theta_max 0.961
_diffrn_measurement_device_type 'Bruker SMART APEX CCD'
_diffrn_measurement_method '\w scans'
_diffrn_radiation_monochromator graphite
_diffrn_radiation_source 'fine-focus sealed tube'
_diffrn_radiation_type MoK\a
_diffrn_radiation_wavelength 0.71073
_diffrn_reflns_av_R_equivalents 0.0655
_diffrn_reflns_av_sigmaI/netI 0.1856
_diffrn_reflns_limit_h_max 7
_diffrn_reflns_limit_h_min -7
_diffrn_reflns_limit_k_max 17
_diffrn_reflns_limit_k_min -14
_diffrn_reflns_limit_l_max 25
_diffrn_reflns_limit_l_min -23
_diffrn_reflns_number 9496
_diffrn_reflns_theta_full 27.00
_diffrn_reflns_theta_max 27.00
_diffrn_reflns_theta_min 1.02
_exptl_absorpt_coefficient_mu 0.148
_exptl_absorpt_correction_T_max 0.9767
_exptl_absorpt_correction_T_min 0.9738
_exptl_absorpt_correction_type multi-scan
_exptl_absorpt_process_details
;
(SADABS; Bruker, 1998)
;
_exptl_crystal_colour colorless
_exptl_crystal_density_diffrn 1.206
_exptl_crystal_density_method 'not measured'
_exptl_crystal_description Block
_exptl_crystal_F_000 616
_exptl_crystal_size_max 0.18
_exptl_crystal_size_mid 0.15
_exptl_crystal_size_min 0.12
_refine_diff_density_max 0.594
_refine_diff_density_min -0.671
_refine_ls_extinction_method none
_refine_ls_goodness_of_fit_ref 1.030
_refine_ls_hydrogen_treatment constr
_refine_ls_matrix_type full
_refine_ls_number_parameters 371
_refine_ls_number_reflns 6652
_refine_ls_number_restraints 0
_refine_ls_restrained_S_all 1.030
_refine_ls_R_factor_all 0.2181
_refine_ls_R_factor_gt 0.0918
_refine_ls_shift/su_max 0.004
_refine_ls_shift/su_mean 0.000
_refine_ls_structure_factor_coef Fsqd
_refine_ls_weighting_details 'calc w=1/[\s^2^(Fo^2^)+(0.0941P)^2^] where P=(Fo^2^+2Fc^2^)/3'
_refine_ls_weighting_scheme calc
_refine_ls_wR_factor_gt 0.1860
_refine_ls_wR_factor_ref 0.2680
_reflns_number_gt 2630
_reflns_number_total 6652
_reflns_threshold_expression I>2\s(I)
_cod_data_source_file hb7308sup1.cif
_cod_data_source_block I
_cod_original_cell_volume 1582.5(15)
_cod_database_code 2311254

loop_
_symmetry_equiv_pos_as_xyz
'x, y, z'
'-x, -y, -z'

loop_
_atom_site_type_symbol
_atom_site_label
_atom_site_fract_x
_atom_site_fract_y
_atom_site_fract_z
_atom_site_U_iso_or_equiv
_atom_site_adp_type
_atom_site_calc_flag
_atom_site_refinement_flags
_atom_site_occupancy
_atom_site_symmetry_multiplicity
Si Si1A 0.6655(3) 0.63732(13) 0.37769(8) 0.0357(5) Uani d . 1 1
O O1A 1.1714(7) 0.8439(3) 0.1518(2) 0.0434(11) Uani d . 1 1
N N1A 0.8973(9) 0.8892(4) 0.2595(2) 0.0390(13) Uani d . 1 1
N N2A 0.6708(9) 0.9139(4) 0.2642(2) 0.0437(14) Uani d . 1 1
N N3A 0.5761(8) 0.8349(4) 0.3016(2) 0.0379(13) Uani d . 1 1
C C1A 1.1885(9) 0.9286(5) 0.1633(3) 0.0321(14) Uani d . 1 1
C C2A 1.0499(11) 0.9633(5) 0.2231(3) 0.0445(17) Uani d . 1 1
H H2A1 1.1548 0.9781 0.2545 0.053 Uiso calc R 1 1
H H2A2 0.9606 1.0277 0.2067 0.053 Uiso calc R 1 1
C C3A 0.9454(9) 0.7958(4) 0.2940(3) 0.0327(14) Uani d . 1 1
H H3A 1.0910 0.7614 0.2983 0.039 Uiso calc R 1 1
C C4A 0.7423(9) 0.7585(4) 0.3223(3) 0.0308(14) Uani d . 1 1
C C5A 1.3451(10) 1.0026(4) 0.1252(3) 0.0304(14) Uani d . 1 1
C C6A 1.5553(9) 0.9695(5) 0.0966(3) 0.0315(14) Uani d . 1 1
C C7A 1.6955(10) 1.0443(5) 0.0638(3) 0.0383(15) Uani d . 1 1
H H7A 1.8401 1.0229 0.0456 0.046 Uiso calc R 1 1
C C8A 1.6372(10) 1.1479(5) 0.0560(3) 0.0353(15) Uani d . 1 1
C C9A 1.4301(10) 1.1781(5) 0.0831(3) 0.0361(15) Uani d . 1 1
H H9A 1.3848 1.2488 0.0782 0.043 Uiso calc R 1 1
C C10A 1.2854(9) 1.1069(5) 0.1177(3) 0.0342(15) Uani d . 1 1
H H10A 1.1431 1.1297 0.1366 0.041 Uiso calc R 1 1
C C11A 1.6318(10) 0.8584(4) 0.1027(3) 0.0433(16) Uani d . 1 1
H H11A 1.7949 0.8514 0.0913 0.065 Uiso calc R 1 1
H H11B 1.5529 0.8280 0.0719 0.065 Uiso calc R 1 1
H H11C 1.5976 0.8231 0.1489 0.065 Uiso calc R 1 1
C C12A 1.7946(10) 1.2257(5) 0.0189(3) 0.0488(18) Uani d . 1 1
H H12A 1.9511 1.1972 0.0220 0.073 Uiso calc R 1 1
H H12B 1.7738 1.2873 0.0388 0.073 Uiso calc R 1 1
H H12C 1.7613 1.2431 -0.0284 0.073 Uiso calc R 1 1
C C13A 0.9173(10) 0.5666(5) 0.4104(3) 0.0508(18) Uani d . 1 1
H H13A 1.0211 0.5506 0.3731 0.076 Uiso calc R 1 1
H H13B 0.8756 0.5031 0.4400 0.076 Uiso calc R 1 1
H H13C 0.9914 0.6080 0.4358 0.076 Uiso calc R 1 1
C C14A 0.4733(10) 0.6683(5) 0.4500(3) 0.0448(17) Uani d . 1 1
H H14A 0.5455 0.7141 0.4726 0.067 Uiso calc R 1 1
H H14B 0.4426 0.6052 0.4817 0.067 Uiso calc R 1 1
H H14C 0.3312 0.7017 0.4335 0.067 Uiso calc R 1 1
C C15A 0.5243(10) 0.5607(5) 0.3288(3) 0.0451(17) Uani d . 1 1
H H15A 0.3985 0.6023 0.3072 0.068 Uiso calc R 1 1
H H15B 0.4668 0.5007 0.3589 0.068 Uiso calc R 1 1
H H15C 0.6329 0.5387 0.2944 0.068 Uiso calc R 1 1
Si Si1B 2.0301(3) 1.48939(13) -0.13801(8) 0.0339(5) Uani d . 1 1
O O1B 2.6087(7) 1.6995(3) -0.3364(2) 0.0432(11) Uani d . 1 1
N N1B 2.3335(8) 1.7427(4) -0.2292(2) 0.0333(12) Uani d . 1 1
N N2B 2.1155(8) 1.7787(4) -0.2235(2) 0.0363(12) Uani d . 1 1
N N3B 1.9970(8) 1.7011(4) -0.1939(2) 0.0361(12) Uani d . 1 1
C C1B 2.6300(10) 1.7819(5) -0.3206(3) 0.0325(14) Uani d . 1 1
C C2B 2.5058(9) 1.8107(4) -0.2585(3) 0.0341(15) Uani d . 1 1
H H2B1 2.6156 1.8109 -0.2248 0.041 Uiso calc R 1 1
H H2B2 2.4351 1.8809 -0.2700 0.041 Uiso calc R 1 1
C C3B 2.3521(9) 1.6422(4) -0.2044(3) 0.0311(14) Uani d . 1 1
H H3B 2.4876 1.5993 -0.2033 0.037 Uiso calc R 1 1
C C4B 2.1414(9) 1.6127(4) -0.1812(3) 0.0296(13) Uani d . 1 1
C C5B 2.7930(8) 1.8559(4) -0.3571(3) 0.0277(13) Uani d . 1 1
C C6B 3.0050(9) 1.8236(4) -0.3865(3) 0.0320(14) Uani d . 1 1
C C7B 3.1501(10) 1.8981(5) -0.4176(3) 0.0361(15) Uani d . 1 1
H H7B 3.2941 1.8772 -0.4364 0.043 Uiso calc R 1 1
C C8B 3.0914(10) 2.0014(5) -0.4219(3) 0.0332(14) Uani d . 1 1
C C9B 2.8835(10) 2.0317(5) -0.3945(3) 0.0353(15) Uani d . 1 1
H H9B 2.8398 2.1024 -0.3981 0.042 Uiso calc R 1 1
C C10B 2.7368(9) 1.9601(4) -0.3617(3) 0.0322(14) Uani d . 1 1
H H10B 2.5956 1.9825 -0.3419 0.039 Uiso calc R 1 1
C C11B 3.0815(10) 1.7114(4) -0.3847(3) 0.0395(16) Uani d . 1 1
H H11D 3.2394 1.7058 -0.4026 0.059 Uiso calc R 1 1
H H11E 2.9869 1.6822 -0.4122 0.059 Uiso calc R 1 1
H H11F 3.0675 1.6742 -0.3383 0.059 Uiso calc R 1 1
C C12B 3.2525(9) 2.0802(5) -0.4572(3) 0.0377(15) Uani d . 1 1
H H12D 3.4009 2.0641 -0.4392 0.056 Uiso calc R 1 1
H H12E 3.1935 2.1482 -0.4499 0.056 Uiso calc R 1 1
H H12F 3.2671 2.0793 -0.5055 0.056 Uiso calc R 1 1
C C13B 2.2658(10) 1.4065(5) -0.1010(3) 0.0415(16) Uani d . 1 1
H H13D 2.3782 1.3920 -0.1367 0.062 Uiso calc R 1 1
H H13E 2.2093 1.3424 -0.0759 0.062 Uiso calc R 1 1
H H13F 2.3357 1.4410 -0.0704 0.062 Uiso calc R 1 1
C C14B 1.8129(8) 1.5216(4) -0.0720(3) 0.0342(15) Uani d . 1 1
H H14D 1.8788 1.5617 -0.0440 0.051 Uiso calc R 1 1
H H14E 1.7613 1.4585 -0.0440 0.051 Uiso calc R 1 1
H H14F 1.6846 1.5614 -0.0933 0.051 Uiso calc R 1 1
C C15B 1.8988(10) 1.4271(5) -0.1982(3) 0.0454(17) Uani d . 1 1
H H15D 1.8027 1.4780 -0.2262 0.068 Uiso calc R 1 1
H H15E 1.8073 1.3728 -0.1732 0.068 Uiso calc R 1 1
H H15F 2.0176 1.3978 -0.2269 0.068 Uiso calc R 1 1

loop_
_atom_site_aniso_label
_atom_site_aniso_U_11
_atom_site_aniso_U_22
_atom_site_aniso_U_33
_atom_site_aniso_U_12
_atom_site_aniso_U_13
_atom_site_aniso_U_23
Si1A 0.0272(9) 0.0354(11) 0.0438(10) -0.0046(8) 0.0054(8) -0.0080(8)
O1A 0.040(3) 0.034(3) 0.058(3) -0.008(2) 0.009(2) -0.016(2)
N1A 0.044(3) 0.028(3) 0.041(3) 0.001(2) 0.016(3) -0.006(2)
N2A 0.040(3) 0.043(4) 0.042(3) 0.010(3) 0.002(3) -0.003(3)
N3A 0.026(3) 0.044(3) 0.039(3) -0.002(2) 0.011(2) -0.004(3)
C1A 0.026(3) 0.033(4) 0.036(3) 0.001(3) -0.004(3) -0.004(3)
C2A 0.054(4) 0.033(4) 0.043(4) -0.012(3) 0.014(3) -0.005(3)
C3A 0.023(3) 0.038(4) 0.034(3) 0.002(3) 0.016(3) -0.007(3)
C4A 0.024(3) 0.029(3) 0.038(3) 0.009(3) 0.004(3) -0.010(3)
C5A 0.030(3) 0.028(4) 0.032(3) 0.002(3) -0.003(3) -0.006(3)
C6A 0.021(3) 0.037(4) 0.035(3) 0.004(3) 0.002(3) -0.008(3)
C7A 0.021(3) 0.045(4) 0.048(4) 0.001(3) -0.002(3) -0.008(3)
C8A 0.030(3) 0.042(4) 0.033(3) -0.005(3) 0.007(3) -0.007(3)
C9A 0.035(4) 0.029(4) 0.041(4) 0.004(3) 0.006(3) -0.005(3)
C10A 0.023(3) 0.042(4) 0.034(3) 0.003(3) 0.008(3) -0.006(3)
C11A 0.033(4) 0.043(4) 0.055(4) 0.004(3) -0.003(3) -0.013(3)
C12A 0.035(4) 0.047(4) 0.065(4) -0.007(3) 0.004(4) -0.010(4)
C13A 0.039(4) 0.050(5) 0.058(4) -0.008(3) -0.003(3) 0.006(3)
C14A 0.034(4) 0.044(4) 0.056(4) -0.009(3) 0.013(3) -0.014(3)
C15A 0.022(3) 0.050(4) 0.064(4) -0.003(3) 0.005(3) -0.018(4)
Si1B 0.0269(9) 0.0306(10) 0.0421(10) 0.0004(7) 0.0058(8) -0.0065(8)
O1B 0.037(3) 0.038(3) 0.055(3) -0.004(2) 0.005(2) -0.013(2)
N1B 0.020(3) 0.037(3) 0.040(3) 0.002(2) 0.004(2) -0.004(2)
N2B 0.025(3) 0.029(3) 0.050(3) 0.003(2) 0.012(2) -0.003(2)
N3B 0.028(3) 0.029(3) 0.046(3) 0.000(2) 0.008(2) -0.001(2)
C1B 0.028(3) 0.030(4) 0.038(3) 0.000(3) -0.007(3) 0.002(3)
C2B 0.018(3) 0.038(4) 0.042(3) -0.004(3) 0.008(3) -0.002(3)
C3B 0.018(3) 0.039(4) 0.031(3) 0.001(3) 0.004(3) 0.002(3)
C4B 0.019(3) 0.031(3) 0.038(3) 0.006(2) 0.000(3) -0.007(3)
C5B 0.011(3) 0.035(4) 0.035(3) -0.002(2) 0.004(2) -0.003(3)
C6B 0.022(3) 0.036(4) 0.038(3) -0.001(3) -0.001(3) -0.007(3)
C7B 0.034(4) 0.036(4) 0.037(3) 0.000(3) -0.004(3) -0.004(3)
C8B 0.027(3) 0.041(4) 0.029(3) -0.002(3) 0.007(3) -0.005(3)
C9B 0.037(4) 0.030(4) 0.038(3) -0.004(3) 0.002(3) -0.005(3)
C10B 0.022(3) 0.031(4) 0.042(3) -0.001(3) -0.001(3) -0.005(3)
C11B 0.024(3) 0.044(4) 0.049(4) 0.002(3) 0.009(3) -0.012(3)
C12B 0.027(3) 0.043(4) 0.042(4) -0.010(3) 0.001(3) -0.004(3)
C13B 0.038(4) 0.036(4) 0.048(4) -0.004(3) 0.010(3) -0.006(3)
C14B 0.012(3) 0.037(4) 0.050(4) -0.001(2) 0.004(3) -0.003(3)
C15B 0.033(4) 0.041(4) 0.064(4) -0.004(3) 0.009(3) -0.019(3)

loop_
_atom_type_symbol
_atom_type_description
_atom_type_scat_dispersion_real
_atom_type_scat_dispersion_imag
_atom_type_scat_source
C C 0.0033 0.0016 'International Tables Vol C Tables 4.2.6.8 and 6.1.1.4'
H H 0.0000 0.0000 'International Tables Vol C Tables 4.2.6.8 and 6.1.1.4'
N N 0.0061 0.0033 'International Tables Vol C Tables 4.2.6.8 and 6.1.1.4'
O O 0.0106 0.0060 'International Tables Vol C Tables 4.2.6.8 and 6.1.1.4'
Si Si 0.0817 0.0704 'International Tables Vol C Tables 4.2.6.8 and 6.1.1.4'

loop_
_geom_angle_atom_site_label_1
_geom_angle_atom_site_label_2
_geom_angle_atom_site_label_3
_geom_angle
C13A Si1A C15A 110.1(3)
C13A Si1A C4A 109.8(3)
C15A Si1A C4A 109.0(3)
C13A Si1A C14A 108.4(3)
C15A Si1A C14A 110.7(3)
C4A Si1A C14A 108.7(3)
C3A N1A N2A 110.8(5)
C3A N1A C2A 129.2(5)
N2A N1A C2A 120.0(5)
N3A N2A N1A 106.9(5)
N2A N3A C4A 109.6(5)
O1A C1A C5A 124.6(6)
O1A C1A C2A 119.9(5)
C5A C1A C2A 115.3(5)
N1A C2A C1A 114.0(5)
N1A C2A H2A1 108.7
C1A C2A H2A1 108.7
N1A C2A H2A2 108.7
C1A C2A H2A2 108.7
H2A1 C2A H2A2 107.6
N1A C3A C4A 106.8(5)
N1A C3A H3A 126.6
C4A C3A H3A 126.6
C3A C4A N3A 106.0(5)
C3A C4A Si1A 133.5(5)
N3A C4A Si1A 120.5(4)
C10A C5A C6A 119.1(5)
C10A C5A C1A 119.8(5)
C6A C5A C1A 121.1(5)
C7A C6A C5A 117.3(5)
C7A C6A C11A 120.5(5)
C5A C6A C11A 122.2(5)
C8A C7A C6A 124.0(6)
C8A C7A H7A 118.0
C6A C7A H7A 118.0
C9A C8A C7A 117.6(5)
C9A C8A C12A 120.7(6)
C7A C8A C12A 121.7(6)
C8A C9A C10A 120.9(6)
C8A C9A H9A 119.6
C10A C9A H9A 119.6
C9A C10A C5A 121.2(6)
C9A C10A H10A 119.4
C5A C10A H10A 119.4
C6A C11A H11A 109.5
C6A C11A H11B 109.5
H11A C11A H11B 109.5
C6A C11A H11C 109.5
H11A C11A H11C 109.5
H11B C11A H11C 109.5
C8A C12A H12A 109.5
C8A C12A H12B 109.5
H12A C12A H12B 109.5
C8A C12A H12C 109.5
H12A C12A H12C 109.5
H12B C12A H12C 109.5
Si1A C13A H13A 109.5
Si1A C13A H13B 109.5
H13A C13A H13B 109.5
Si1A C13A H13C 109.5
H13A C13A H13C 109.5
H13B C13A H13C 109.5
Si1A C14A H14A 109.5
Si1A C14A H14B 109.5
H14A C14A H14B 109.5
Si1A C14A H14C 109.5
H14A C14A H14C 109.5
H14B C14A H14C 109.5
Si1A C15A H15A 109.5
Si1A C15A H15B 109.5
H15A C15A H15B 109.5
Si1A C15A H15C 109.5
H15A C15A H15C 109.5
H15B C15A H15C 109.5
C13B Si1B C4B 108.2(3)
C13B Si1B C14B 111.4(3)
C4B Si1B C14B 106.0(3)
C13B Si1B C15B 110.4(3)
C4B Si1B C15B 110.8(3)
C14B Si1B C15B 110.1(3)
C3B N1B N2B 110.0(4)
C3B N1B C2B 129.8(5)
N2B N1B C2B 120.2(5)
N3B N2B N1B 107.2(5)
N2B N3B C4B 109.4(5)
O1B C1B C5B 123.2(6)
O1B C1B C2B 121.2(5)
C5B C1B C2B 115.4(5)
N1B C2B C1B 113.2(5)
N1B C2B H2B1 108.9
C1B C2B H2B1 108.9
N1B C2B H2B2 108.9
C1B C2B H2B2 108.9
H2B1 C2B H2B2 107.8
N1B C3B C4B 107.8(5)
N1B C3B H3B 126.1
C4B C3B H3B 126.1
C3B C4B N3B 105.6(5)
C3B C4B Si1B 133.8(5)
N3B C4B Si1B 120.6(4)
C10B C5B C6B 118.8(5)
C10B C5B C1B 119.1(5)
C6B C5B C1B 122.2(5)
C7B C6B C5B 118.2(6)
C7B C6B C11B 118.9(5)
C5B C6B C11B 122.8(5)
C8B C7B C6B 122.3(6)
C8B C7B H7B 118.9
C6B C7B H7B 118.9
C9B C8B C7B 118.9(5)
C9B C8B C12B 120.4(6)
C7B C8B C12B 120.7(5)
C8B C9B C10B 120.6(6)
C8B C9B H9B 119.7
C10B C9B H9B 119.7
C9B C10B C5B 121.2(6)
C9B C10B H10B 119.4
C5B C10B H10B 119.4
C6B C11B H11D 109.5
C6B C11B H11E 109.5
H11D C11B H11E 109.5
C6B C11B H11F 109.5
H11D C11B H11F 109.5
H11E C11B H11F 109.5
C8B C12B H12D 109.5
C8B C12B H12E 109.5
H12D C12B H12E 109.5
C8B C12B H12F 109.5
H12D C12B H12F 109.5
H12E C12B H12F 109.5
Si1B C13B H13D 109.5
Si1B C13B H13E 109.5
H13D C13B H13E 109.5
Si1B C13B H13F 109.5
H13D C13B H13F 109.5
H13E C13B H13F 109.5
Si1B C14B H14D 109.5
Si1B C14B H14E 109.5
H14D C14B H14E 109.5
Si1B C14B H14F 109.5
H14D C14B H14F 109.5
H14E C14B H14F 109.5
Si1B C15B H15D 109.5
Si1B C15B H15E 109.5
H15D C15B H15E 109.5
Si1B C15B H15F 109.5
H15D C15B H15F 109.5
H15E C15B H15F 109.5

loop_
_geom_bond_atom_site_label_1
_geom_bond_atom_site_label_2
_geom_bond_distance
Si1A C13A 1.814(6)
Si1A C15A 1.853(6)
Si1A C4A 1.856(6)
Si1A C14A 1.870(6)
O1A C1A 1.214(7)
N1A C3A 1.333(7)
N1A N2A 1.362(7)
N1A C2A 1.453(7)
N2A N3A 1.317(6)
N3A C4A 1.394(7)
C1A C5A 1.478(8)
C1A C2A 1.532(8)
C2A H2A1 0.9900
C2A H2A2 0.9900
C3A C4A 1.383(7)
C3A H3A 0.9500
C5A C10A 1.394(8)
C5A C6A 1.406(8)
C6A C7A 1.390(7)
C6A C11A 1.503(8)
C7A C8A 1.383(8)
C7A H7A 0.9500
C8A C9A 1.367(8)
C8A C12A 1.507(8)
C9A C10A 1.385(7)
C9A H9A 0.9500
C10A H10A 0.9500
C11A H11A 0.9800
C11A H11B 0.9800
C11A H11C 0.9800
C12A H12A 0.9800
C12A H12B 0.9800
C12A H12C 0.9800
C13A H13A 0.9800
C13A H13B 0.9800
C13A H13C 0.9800
C14A H14A 0.9800
C14A H14B 0.9800
C14A H14C 0.9800
C15A H15A 0.9800
C15A H15B 0.9800
C15A H15C 0.9800
Si1B C13B 1.839(6)
Si1B C4B 1.860(6)
Si1B C14B 1.864(6)
Si1B C15B 1.865(6)
O1B C1B 1.224(7)
N1B C3B 1.341(7)
N1B N2B 1.350(6)
N1B C2B 1.442(6)
N2B N3B 1.322(6)
N3B C4B 1.399(7)
C1B C5B 1.493(7)
C1B C2B 1.504(8)
C2B H2B1 0.9900
C2B H2B2 0.9900
C3B C4B 1.365(7)
C3B H3B 0.9500
C5B C10B 1.393(8)
C5B C6B 1.418(7)
C6B C7B 1.397(7)
C6B C11B 1.526(8)
C7B C8B 1.384(8)
C7B H7B 0.9500
C8B C9B 1.374(8)
C8B C12B 1.520(7)
C9B C10B 1.387(7)
C9B H9B 0.9500
C10B H10B 0.9500
C11B H11D 0.9800
C11B H11E 0.9800
C11B H11F 0.9800
C12B H12D 0.9800
C12B H12E 0.9800
C12B H12F 0.9800
C13B H13D 0.9800
C13B H13E 0.9800
C13B H13F 0.9800
C14B H14D 0.9800
C14B H14E 0.9800
C14B H14F 0.9800
C15B H15D 0.9800
C15B H15E 0.9800
C15B H15F 0.9800

loop_
_geom_hbond_atom_site_label_D
_geom_hbond_atom_site_label_H
_geom_hbond_atom_site_label_A
_geom_hbond_site_symmetry_A
_geom_hbond_distance_DH
_geom_hbond_distance_HA
_geom_hbond_distance_DA
_geom_hbond_angle_DHA
C11B H11D O1B 1_655 0.98 2.67 3.358(5) 128
C2B H2B1 N3B 1_655 0.99 2.66 3.418(7) 134
C12B H12F Cg1 2_194 0.98 2.59 3.446(4) 146

loop_
_geom_torsion_atom_site_label_1
_geom_torsion_atom_site_label_2
_geom_torsion_atom_site_label_3
_geom_torsion_atom_site_label_4
_geom_torsion
C3A N1A N2A N3A -0.4(6)
C2A N1A N2A N3A -177.6(5)
N1A N2A N3A C4A 0.8(6)
C3A N1A C2A C1A 63.9(8)
N2A N1A C2A C1A -119.6(6)
O1A C1A C2A N1A -2.9(8)
C5A C1A C2A N1A 179.9(5)
N2A N1A C3A C4A -0.1(7)
C2A N1A C3A C4A 176.7(5)
N1A C3A C4A N3A 0.6(6)
N1A C3A C4A Si1A -178.8(4)
N2A N3A C4A C3A -0.9(6)
N2A N3A C4A Si1A 178.6(4)
C13A Si1A C4A C3A 11.9(7)
C15A Si1A C4A C3A -108.9(6)
C14A Si1A C4A C3A 130.3(6)
C13A Si1A C4A N3A -167.4(5)
C15A Si1A C4A N3A 71.8(5)
C14A Si1A C4A N3A -49.0(5)
O1A C1A C5A C10A 148.5(6)
C2A C1A C5A C10A -34.4(7)
O1A C1A C5A C6A -32.1(9)
C2A C1A C5A C6A 144.9(6)
C10A C5A C6A C7A 1.8(8)
C1A C5A C6A C7A -177.6(5)
C10A C5A C6A C11A 179.8(5)
C1A C5A C6A C11A 0.4(9)
C5A C6A C7A C8A -2.1(9)
C11A C6A C7A C8A 179.9(6)
C6A C7A C8A C9A 0.9(9)
C6A C7A C8A C12A -178.9(5)
C7A C8A C9A C10A 0.6(9)
C12A C8A C9A C10A -179.6(5)
C8A C9A C10A C5A -0.8(9)
C6A C5A C10A C9A -0.4(8)
C1A C5A C10A C9A 179.0(5)
C3B N1B N2B N3B 1.1(6)
C2B N1B N2B N3B -178.6(5)
N1B N2B N3B C4B -0.8(6)
C3B N1B C2B C1B 61.0(8)
N2B N1B C2B C1B -119.3(6)
O1B C1B C2B N1B -11.4(8)
C5B C1B C2B N1B 173.7(5)
N2B N1B C3B C4B -0.9(6)
C2B N1B C3B C4B 178.8(5)
N1B C3B C4B N3B 0.4(6)
N1B C3B C4B Si1B -177.6(4)
N2B N3B C4B C3B 0.3(6)
N2B N3B C4B Si1B 178.6(4)
C13B Si1B C4B C3B 19.6(7)
C14B Si1B C4B C3B 139.1(6)
C15B Si1B C4B C3B -101.5(6)
C13B Si1B C4B N3B -158.2(4)
C14B Si1B C4B N3B -38.6(5)
C15B Si1B C4B N3B 80.7(5)
O1B C1B C5B C10B 147.1(6)
C2B C1B C5B C10B -38.1(7)
O1B C1B C5B C6B -33.8(9)
C2B C1B C5B C6B 140.9(6)
C10B C5B C6B C7B 1.3(8)
C1B C5B C6B C7B -177.8(5)
C10B C5B C6B C11B -179.5(5)
C1B C5B C6B C11B 1.5(9)
C5B C6B C7B C8B -1.6(8)
C11B C6B C7B C8B 179.1(5)
C6B C7B C8B C9B 0.3(9)
C6B C7B C8B C12B -178.9(5)
C7B C8B C9B C10B 1.5(9)
C12B C8B C9B C10B -179.3(5)
C8B C9B C10B C5B -1.8(9)
C6B C5B C10B C9B 0.4(8)
C1B C5B C10B C9B 179.4(5)
